data_7714277
loop_
_publ_author_name
'Takao, Toshihiro'
'Shimogawa, Ryuichi'
'Fujita, Ryosuke'
'Egawa, Shu'

_publ_section_title
;
 Synthesis of Diruthenium \m-\h4-\a-Diimine Complex via Dehydrogenative
 Coupling of Cyclic Amines and Its Role in Dehydrogenative Oxidation of
 Pyrrolidine
;
_journal_name_full 'Dalton Transactions'
_journal_paper_doi 10.1039/D3DT03187J
_journal_year 2023
_chemical_formula_sum 'C44 H74 N2 Ru2'
_chemical_formula_weight 833.19
_space_group_crystal_system monoclinic
_space_group_IT_number 14
_space_group_name_Hall '-P 2yn'
_space_group_name_H-M_alt 'P 1 21/n 1'
_atom_sites_solution_hydrogens geom
_audit_creation_method SHELXL-2014/7
_audit_update_record
;
2023-09-21 deposited with the CCDC.	2023-10-19 downloaded from the CCDC.
;
_cell_angle_alpha 90
_cell_angle_beta 97.6250(10)
_cell_angle_gamma 90
_cell_formula_units_Z 4
_cell_length_a 10.7555(3)
_cell_length_b 35.2527(11)
_cell_length_c 11.1031(4)
_cell_measurement_reflns_used 66445
_cell_measurement_temperature 143(2)
_cell_measurement_theta_max 27.478
_cell_measurement_theta_min 2.999
_cell_volume 4172.6(2)
_computing_cell_refinement 'RAPID AUTO (Rigaku, 2006)'
_computing_data_collection 'RAPID AUTO (Rigaku, 2006)'
_computing_data_reduction 'RAPID AUTO (Rigaku, 2006)'
_computing_molecular_graphics 'ORTEX (P.McArdle, 1995)'
_computing_publication_material 'SHELXL-2014/7 (Sheldrick, 2014)'
_computing_structure_refinement 'SHELXL-2014/7 (Sheldrick, 2014)'
_computing_structure_solution 'SHELXT-2014/5 (Sheldrick, 2014)'
_diffrn_ambient_temperature 143(2)
_diffrn_detector_area_resol_mean 10
_diffrn_measured_fraction_theta_full 0.996
_diffrn_measured_fraction_theta_max 0.995
_diffrn_measurement_device_type 'Rigaku R-AXIS RAPID Imaging Plate'
_diffrn_measurement_method \w
_diffrn_radiation_type MoK\a
_diffrn_radiation_wavelength 0.71069
_diffrn_reflns_av_R_equivalents 0.0911
_diffrn_reflns_av_unetI/netI 0.0559
_diffrn_reflns_Laue_measured_fraction_full 0.996
_diffrn_reflns_Laue_measured_fraction_max 0.995
_diffrn_reflns_limit_h_max 13
_diffrn_reflns_limit_h_min -13
_diffrn_reflns_limit_k_max 42
_diffrn_reflns_limit_k_min -45
_diffrn_reflns_limit_l_max 14
_diffrn_reflns_limit_l_min -14
_diffrn_reflns_number 65797
_diffrn_reflns_point_group_measured_fraction_full 0.996
_diffrn_reflns_point_group_measured_fraction_max 0.995
_diffrn_reflns_theta_full 25.240
_diffrn_reflns_theta_max 27.478
_diffrn_reflns_theta_min 2.999
_diffrn_source 'Rigaku Rotating Anode Ultrax18'
_exptl_absorpt_coefficient_mu 0.755
_exptl_absorpt_correction_T_max 1.0000
_exptl_absorpt_correction_T_min 0.7578
_exptl_absorpt_correction_type empirical
_exptl_absorpt_process_details 'ABSCOR (T. Higashi, 2001)'
_exptl_crystal_colour orange
_exptl_crystal_density_diffrn 1.326
_exptl_crystal_density_meas ?
_exptl_crystal_description block
_exptl_crystal_F_000 1760
_exptl_crystal_size_max 0.108
_exptl_crystal_size_mid 0.075
_exptl_crystal_size_min 0.061
_refine_diff_density_max 1.538
_refine_diff_density_min -1.258
_refine_diff_density_rms 0.110
_refine_ls_extinction_method none
_refine_ls_goodness_of_fit_ref 1.068
_refine_ls_hydrogen_treatment constr
_refine_ls_matrix_type full
_refine_ls_number_parameters 451
_refine_ls_number_reflns 9526
_refine_ls_number_restraints 0
_refine_ls_restrained_S_all 1.068
_refine_ls_R_factor_all 0.0657
_refine_ls_R_factor_gt 0.0457
_refine_ls_shift/su_max 0.001
_refine_ls_shift/su_mean 0.000
_refine_ls_structure_factor_coef Fsqd
_refine_ls_weighting_details 'w=1/[\s^2^(Fo^2^)+(0.0350P)^2^+7.2962P] where P=(Fo^2^+2Fc^2^)/3'
_refine_ls_weighting_scheme calc
_refine_ls_wR_factor_gt 0.0950
_refine_ls_wR_factor_ref 0.1041
_reflns_Friedel_coverage 0.000
_reflns_number_gt 7430
_reflns_number_total 9526
_reflns_threshold_expression 'I > 2\s(I)'
_cod_data_source_file d3dt03187j5.cif
_cod_data_source_block 5d
_cod_depositor_comments
;
The following automatic conversions were performed:

data item '_exptl_absorpt_correction_type' value 'Empirical' was
changed to 'empirical' in accordance with the
/home/data/users/saulius/crontab/automatic-downloads/rss-feeds/RSC/lib/dictionaries/cif_core.dic
dictionary named 'cif_core.dic' version 2.4.2 last updated on
2011-04-26.

data item '_exptl_crystal_density_meas' value 'not measured' was
changed to '?' -- the value is perceived as not measured.

Automatic conversion script
Id: cif_fix_values 8170 2020-07-09 18:12:32Z antanas 
;
_cod_original_sg_symbol_H-M 'P 21/n'
_cod_database_code 7714277
_shelx_shelxl_version_number 2014/7
_shelx_space_group_comment
;
The symmetry employed for this shelxl refinement is uniquely defined
by the following loop, which should always be used as a source of
symmetry information in preference to the above space-group names.
They are only intended as comments.
;
_shelx_estimated_absorpt_t_min 0.923
_shelx_estimated_absorpt_t_max 0.955

loop_
_space_group_symop_operation_xyz
'x, y, z'
'x+1/2, -y+1/2, z+1/2'
'-x, -y, -z'
'-x-1/2, y-1/2, -z-1/2'

loop_
_atom_site_label
_atom_site_type_symbol
_atom_site_fract_x
_atom_site_fract_y
_atom_site_fract_z
_atom_site_U_iso_or_equiv
_atom_site_adp_type
_atom_site_occupancy
_atom_site_site_symmetry_order
_atom_site_calc_flag
_atom_site_refinement_flags_posn
_atom_site_refinement_flags_adp
_atom_site_refinement_flags_occupancy
_atom_site_disorder_assembly
_atom_site_disorder_group
Ru1 Ru 0.17419(3) 0.38742(2) 0.22918(3) 0.01937(8) Uani 1 1 d . . . . .
Ru2 Ru 0.35238(3) 0.35714(2) 0.42913(2) 0.02073(8) Uani 1 1 d . . . . .
N1 N 0.1548(3) 0.34451(8) 0.3481(3) 0.0265(7) Uani 1 1 d . . . . .
N2 N 0.2346(3) 0.40881(9) 0.3995(3) 0.0286(7) Uani 1 1 d . . . . .
C1 C 0.1595(4) 0.35311(11) 0.4705(3) 0.0281(8) Uani 1 1 d . . . . .
C2 C 0.1055(4) 0.32219(12) 0.5410(4) 0.0357(9) Uani 1 1 d . . . . .
H2A H 0.0177 0.3277 0.5526 0.043 Uiso 1 1 calc R U . . .
H2B H 0.1561 0.3183 0.6212 0.043 Uiso 1 1 calc R U . . .
C3 C 0.1137(4) 0.28773(11) 0.4570(3) 0.0365(10) Uani 1 1 d . . . . .
H3A H 0.1957 0.2747 0.4748 0.044 Uiso 1 1 calc R U . . .
H3B H 0.0456 0.2693 0.4644 0.044 Uiso 1 1 calc R U . . .
C4 C 0.0985(4) 0.30616(10) 0.3317(3) 0.0311(9) Uani 1 1 d . . . . .
H4A H 0.1421 0.2910 0.2749 0.037 Uiso 1 1 calc R U . . .
H4B H 0.0086 0.3080 0.2984 0.037 Uiso 1 1 calc R U . . .
C5 C 0.2046(4) 0.38993(11) 0.5001(4) 0.0304(8) Uani 1 1 d . . . . .
C6 C 0.1968(4) 0.40967(13) 0.6190(4) 0.0407(10) Uani 1 1 d . . . . .
H6A H 0.1768 0.3907 0.6793 0.049 Uiso 1 1 calc R U . . .
H6B H 0.2799 0.4206 0.6490 0.049 Uiso 1 1 calc R U . . .
C7 C 0.1005(5) 0.44059(15) 0.6112(5) 0.0584(14) Uani 1 1 d . . . . .
H7A H 0.0753 0.4448 0.6927 0.070 Uiso 1 1 calc R U . . .
H7B H 0.0252 0.4324 0.5563 0.070 Uiso 1 1 calc R U . . .
C8 C 0.1482(6) 0.47787(15) 0.5645(5) 0.0633(15) Uani 1 1 d . . . . .
H8A H 0.0841 0.4978 0.5690 0.076 Uiso 1 1 calc R U . . .
H8B H 0.2252 0.4856 0.6178 0.076 Uiso 1 1 calc R U . . .
C9 C 0.1770(5) 0.47495(14) 0.4345(5) 0.0549(13) Uani 1 1 d . . . . .
H9A H 0.1003 0.4668 0.3816 0.066 Uiso 1 1 calc R U . . .
H9B H 0.2006 0.5003 0.4070 0.066 Uiso 1 1 calc R U . . .
C10 C 0.2796(5) 0.44786(12) 0.4204(4) 0.0445(11) Uani 1 1 d . . . . .
H10A H 0.3225 0.4560 0.3511 0.053 Uiso 1 1 calc R U . . .
H10B H 0.3418 0.4485 0.4945 0.053 Uiso 1 1 calc R U . . .
C11 C 0.2220(3) 0.42377(9) 0.0805(3) 0.0226(7) Uani 1 1 d . . . . .
C12 C 0.1065(3) 0.43487(9) 0.1187(3) 0.0207(7) Uani 1 1 d . . . . .
H12 H 0.0907 0.4591 0.1511 0.025 Uiso 1 1 calc R U . . .
C13 C 0.0161(3) 0.40427(9) 0.1017(3) 0.0200(7) Uani 1 1 d . . . . .
C14 C 0.0787(3) 0.37274(9) 0.0486(3) 0.0202(7) Uani 1 1 d . . . . .
C15 C 0.2035(3) 0.38533(9) 0.0400(3) 0.0212(7) Uani 1 1 d . . . . .
H15 H 0.2662 0.3701 0.0111 0.025 Uiso 1 1 calc R U . . .
C16 C 0.3313(4) 0.44911(10) 0.0595(4) 0.0290(8) Uani 1 1 d . . . . .
C17 C 0.3161(4) 0.48907(11) 0.1099(4) 0.0416(11) Uani 1 1 d . . . . .
H17A H 0.3857 0.5051 0.0918 0.062 Uiso 1 1 calc R U . . .
H17B H 0.3163 0.4877 0.1981 0.062 Uiso 1 1 calc R U . . .
H17C H 0.2365 0.5000 0.0721 0.062 Uiso 1 1 calc R U . . .
C18 C 0.3299(5) 0.45289(13) -0.0785(4) 0.0448(11) Uani 1 1 d . . . . .
H18A H 0.3985 0.4696 -0.0953 0.067 Uiso 1 1 calc R U . . .
H18B H 0.2496 0.4637 -0.1146 0.067 Uiso 1 1 calc R U . . .
H18C H 0.3408 0.4278 -0.1137 0.067 Uiso 1 1 calc R U . . .
C19 C 0.4568(4) 0.43169(13) 0.1142(4) 0.0413(11) Uani 1 1 d . . . . .
H19A H 0.5251 0.4491 0.1027 0.062 Uiso 1 1 calc R U . . .
H19B H 0.4694 0.4076 0.0736 0.062 Uiso 1 1 calc R U . . .
H19C H 0.4561 0.4272 0.2012 0.062 Uiso 1 1 calc R U . . .
C20 C -0.1205(3) 0.41071(11) 0.1248(3) 0.0277(8) Uani 1 1 d . . . . .
C21 C -0.2067(4) 0.41005(12) 0.0024(4) 0.0377(10) Uani 1 1 d . . . . .
H21A H -0.2068 0.3845 -0.0327 0.057 Uiso 1 1 calc R U . . .
H21B H -0.1758 0.4283 -0.0534 0.057 Uiso 1 1 calc R U . . .
H21C H -0.2922 0.4169 0.0154 0.057 Uiso 1 1 calc R U . . .
C22 C -0.1340(4) 0.45024(12) 0.1809(4) 0.0403(11) Uani 1 1 d . . . . .
H22A H -0.0758 0.4524 0.2563 0.060 Uiso 1 1 calc R U . . .
H22B H -0.2202 0.4536 0.1985 0.060 Uiso 1 1 calc R U . . .
H22C H -0.1146 0.4698 0.1235 0.060 Uiso 1 1 calc R U . . .
C23 C -0.1632(4) 0.38212(13) 0.2147(4) 0.0411(10) Uani 1 1 d . . . . .
H23A H -0.1540 0.3563 0.1842 0.062 Uiso 1 1 calc R U . . .
H23B H -0.2513 0.3868 0.2236 0.062 Uiso 1 1 calc R U . . .
H23C H -0.1115 0.3850 0.2938 0.062 Uiso 1 1 calc R U . . .
C24 C 0.0323(3) 0.33630(9) -0.0191(3) 0.0220(7) Uani 1 1 d . . . . .
C25 C -0.0024(4) 0.34715(11) -0.1533(3) 0.0335(9) Uani 1 1 d . . . . .
H25A H 0.0721 0.3568 -0.1854 0.050 Uiso 1 1 calc R U . . .
H25B H -0.0674 0.3668 -0.1604 0.050 Uiso 1 1 calc R U . . .
H25C H -0.0342 0.3247 -0.1998 0.050 Uiso 1 1 calc R U . . .
C26 C -0.0800(4) 0.31594(11) 0.0234(4) 0.0299(8) Uani 1 1 d . . . . .
H26A H -0.1024 0.2939 -0.0286 0.045 Uiso 1 1 calc R U . . .
H26B H -0.1515 0.3334 0.0183 0.045 Uiso 1 1 calc R U . . .
H26C H -0.0578 0.3076 0.1077 0.045 Uiso 1 1 calc R U . . .
C27 C 0.1397(4) 0.30698(10) -0.0104(4) 0.0335(9) Uani 1 1 d . . . . .
H27A H 0.2055 0.3161 -0.0563 0.050 Uiso 1 1 calc R U . . .
H27B H 0.1070 0.2827 -0.0443 0.050 Uiso 1 1 calc R U . . .
H27C H 0.1746 0.3035 0.0750 0.050 Uiso 1 1 calc R U . . .
C28 C 0.4988(3) 0.32132(10) 0.3581(3) 0.0245(8) Uani 1 1 d . . . . .
C29 C 0.4685(4) 0.30686(10) 0.4710(3) 0.0260(8) Uani 1 1 d . . . . .
H29 H 0.4326 0.2826 0.4814 0.031 Uiso 1 1 calc R U . . .
C30 C 0.4999(3) 0.33422(10) 0.5665(3) 0.0253(8) Uani 1 1 d . . . . .
C31 C 0.5480(4) 0.36753(11) 0.5096(3) 0.0287(8) Uani 1 1 d . . . . .
C32 C 0.5437(3) 0.35838(10) 0.3819(3) 0.0258(8) Uani 1 1 d . . . . .
H32 H 0.5679 0.3752 0.3223 0.031 Uiso 1 1 calc R U . . .
C33 C 0.5067(4) 0.29825(11) 0.2434(3) 0.0299(8) Uani 1 1 d . . . . .
C34 C 0.4102(4) 0.26606(11) 0.2304(4) 0.0395(10) Uani 1 1 d . . . . .
H34A H 0.4165 0.2520 0.1553 0.059 Uiso 1 1 calc R U . . .
H34B H 0.3257 0.2767 0.2274 0.059 Uiso 1 1 calc R U . . .
H34C H 0.4268 0.2489 0.3001 0.059 Uiso 1 1 calc R U . . .
C35 C 0.6392(4) 0.28173(12) 0.2542(4) 0.0403(10) Uani 1 1 d . . . . .
H35A H 0.6480 0.2666 0.1819 0.060 Uiso 1 1 calc R U . . .
H35B H 0.6540 0.2656 0.3266 0.060 Uiso 1 1 calc R U . . .
H35C H 0.7006 0.3024 0.2611 0.060 Uiso 1 1 calc R U . . .
C36 C 0.4854(4) 0.32377(11) 0.1309(3) 0.0352(9) Uani 1 1 d . . . . .
H36A H 0.4859 0.3083 0.0576 0.053 Uiso 1 1 calc R U . . .
H36B H 0.5525 0.3427 0.1350 0.053 Uiso 1 1 calc R U . . .
H36C H 0.4043 0.3366 0.1280 0.053 Uiso 1 1 calc R U . . .
C37 C 0.4943(4) 0.32274(11) 0.7006(3) 0.0302(9) Uani 1 1 d . . . . .
C38 C 0.4357(5) 0.28311(12) 0.7062(4) 0.0409(10) Uani 1 1 d . . . . .
H38A H 0.3534 0.2828 0.6562 0.061 Uiso 1 1 calc R U . . .
H38B H 0.4258 0.2771 0.7905 0.061 Uiso 1 1 calc R U . . .
H38C H 0.4905 0.2643 0.6753 0.061 Uiso 1 1 calc R U . . .
C39 C 0.4166(4) 0.34937(13) 0.7686(4) 0.0395(10) Uani 1 1 d . . . . .
H39A H 0.4430 0.3756 0.7576 0.059 Uiso 1 1 calc R U . . .
H39B H 0.4291 0.3430 0.8553 0.059 Uiso 1 1 calc R U . . .
H39C H 0.3276 0.3466 0.7366 0.059 Uiso 1 1 calc R U . . .
C40 C 0.6293(4) 0.32001(14) 0.7667(4) 0.0466(12) Uani 1 1 d . . . . .
H40A H 0.6662 0.3454 0.7754 0.070 Uiso 1 1 calc R U . . .
H40B H 0.6796 0.3040 0.7194 0.070 Uiso 1 1 calc R U . . .
H40C H 0.6280 0.3088 0.8473 0.070 Uiso 1 1 calc R U . . .
C41 C 0.6262(4) 0.40190(12) 0.5585(4) 0.0367(10) Uani 1 1 d . . . . .
C42 C 0.7644(4) 0.38948(16) 0.5799(5) 0.0555(14) Uani 1 1 d . . . . .
H42A H 0.8171 0.4112 0.6084 0.083 Uiso 1 1 calc R U . . .
H42B H 0.7893 0.3800 0.5037 0.083 Uiso 1 1 calc R U . . .
H42C H 0.7748 0.3693 0.6413 0.083 Uiso 1 1 calc R U . . .
C43 C 0.5918(5) 0.41974(14) 0.6755(4) 0.0483(12) Uani 1 1 d . . . . .
H43A H 0.6423 0.4426 0.6947 0.072 Uiso 1 1 calc R U . . .
H43B H 0.6085 0.4015 0.7424 0.072 Uiso 1 1 calc R U . . .
H43C H 0.5026 0.4265 0.6642 0.072 Uiso 1 1 calc R U . . .
C44 C 0.6172(5) 0.43358(13) 0.4617(4) 0.0476(12) Uani 1 1 d . . . . .
H44A H 0.6608 0.4563 0.4964 0.071 Uiso 1 1 calc R U . . .
H44B H 0.5288 0.4397 0.4355 0.071 Uiso 1 1 calc R U . . .
H44C H 0.6562 0.4249 0.3916 0.071 Uiso 1 1 calc R U . . .

loop_
_atom_site_aniso_label
_atom_site_aniso_U_11
_atom_site_aniso_U_22
_atom_site_aniso_U_33
_atom_site_aniso_U_23
_atom_site_aniso_U_13
_atom_site_aniso_U_12
Ru1 0.01956(15) 0.01754(14) 0.02006(15) -0.00120(10) -0.00090(11) -0.00116(10)
Ru2 0.02530(16) 0.02121(15) 0.01457(14) 0.00137(10) -0.00140(11) -0.00405(11)
N1 0.0297(17) 0.0246(15) 0.0266(17) -0.0033(12) 0.0092(14) -0.0089(12)
N2 0.0380(19) 0.0262(16) 0.0227(16) -0.0053(12) 0.0079(14) -0.0039(13)
C1 0.026(2) 0.036(2) 0.0226(19) -0.0012(15) 0.0072(16) -0.0044(15)
C2 0.038(2) 0.045(2) 0.025(2) 0.0031(17) 0.0062(18) -0.0076(18)
C3 0.049(3) 0.035(2) 0.024(2) 0.0035(16) 0.0021(19) -0.0145(18)
C4 0.041(2) 0.028(2) 0.025(2) -0.0022(15) 0.0049(17) -0.0126(16)
C5 0.034(2) 0.029(2) 0.029(2) -0.0055(15) 0.0068(17) -0.0031(16)
C6 0.046(3) 0.048(3) 0.030(2) -0.0116(19) 0.014(2) -0.011(2)
C7 0.053(3) 0.068(4) 0.056(3) -0.019(3) 0.012(3) 0.006(3)
C8 0.071(4) 0.056(3) 0.062(4) -0.018(3) 0.006(3) 0.007(3)
C9 0.061(3) 0.046(3) 0.056(3) -0.020(2) -0.001(3) 0.005(2)
C10 0.064(3) 0.033(2) 0.033(2) -0.0068(18) -0.005(2) -0.008(2)
C11 0.0241(19) 0.0213(17) 0.0223(18) 0.0022(13) 0.0030(15) 0.0004(14)
C12 0.0234(18) 0.0172(16) 0.0210(17) 0.0032(13) 0.0016(14) 0.0004(13)
C13 0.0190(18) 0.0220(17) 0.0189(17) -0.0008(13) 0.0022(14) 0.0012(13)
C14 0.0192(18) 0.0208(17) 0.0201(17) -0.0012(13) 0.0004(14) -0.0025(13)
C15 0.0212(18) 0.0231(17) 0.0199(17) 0.0014(13) 0.0049(14) -0.0030(13)
C16 0.027(2) 0.0233(19) 0.038(2) -0.0014(16) 0.0061(17) -0.0041(15)
C17 0.043(3) 0.029(2) 0.054(3) -0.0039(19) 0.012(2) -0.0125(18)
C18 0.054(3) 0.042(3) 0.040(3) 0.009(2) 0.014(2) -0.012(2)
C19 0.025(2) 0.044(3) 0.055(3) 0.006(2) 0.005(2) -0.0073(18)
C20 0.0181(18) 0.034(2) 0.030(2) -0.0061(15) 0.0019(16) 0.0034(14)
C21 0.029(2) 0.042(2) 0.039(2) -0.0075(18) -0.0074(19) 0.0082(17)
C22 0.026(2) 0.047(3) 0.048(3) -0.019(2) 0.0035(19) 0.0057(18)
C23 0.031(2) 0.054(3) 0.041(3) -0.007(2) 0.016(2) -0.0090(19)
C24 0.0192(18) 0.0226(18) 0.0238(18) -0.0045(13) 0.0008(14) -0.0004(13)
C25 0.043(2) 0.037(2) 0.0203(19) -0.0061(16) 0.0022(17) -0.0114(18)
C26 0.032(2) 0.029(2) 0.027(2) -0.0014(15) 0.0007(17) -0.0063(16)
C27 0.035(2) 0.0228(19) 0.042(2) -0.0102(16) 0.0038(19) -0.0012(15)
C28 0.0236(19) 0.033(2) 0.0164(17) 0.0026(14) 0.0004(14) 0.0054(15)
C29 0.030(2) 0.0242(18) 0.0223(18) 0.0039(14) -0.0014(16) 0.0018(14)
C30 0.0252(19) 0.0307(19) 0.0182(18) 0.0038(14) -0.0037(15) 0.0015(15)
C31 0.026(2) 0.036(2) 0.0222(19) 0.0020(15) -0.0030(16) -0.0021(16)
C32 0.0246(19) 0.031(2) 0.0214(18) 0.0024(14) 0.0013(15) -0.0032(14)
C33 0.039(2) 0.030(2) 0.0209(19) 0.0027(15) 0.0050(17) 0.0042(16)
C34 0.054(3) 0.033(2) 0.031(2) -0.0044(17) 0.004(2) 0.0003(19)
C35 0.045(3) 0.041(2) 0.036(2) 0.0039(18) 0.011(2) 0.0114(19)
C36 0.054(3) 0.033(2) 0.0190(19) 0.0001(15) 0.0060(18) 0.0060(18)
C37 0.034(2) 0.040(2) 0.0156(18) 0.0049(15) -0.0002(16) -0.0003(17)
C38 0.056(3) 0.043(2) 0.022(2) 0.0105(17) 0.0015(19) -0.005(2)
C39 0.046(3) 0.053(3) 0.020(2) 0.0005(18) 0.0040(19) -0.005(2)
C40 0.047(3) 0.063(3) 0.026(2) 0.013(2) -0.009(2) 0.002(2)
C41 0.033(2) 0.047(2) 0.028(2) -0.0016(18) -0.0052(18) -0.0138(18)
C42 0.032(3) 0.087(4) 0.046(3) 0.004(3) -0.005(2) -0.022(2)
C43 0.057(3) 0.051(3) 0.036(2) -0.010(2) 0.001(2) -0.021(2)
C44 0.062(3) 0.042(3) 0.038(3) -0.0019(19) 0.001(2) -0.027(2)

loop_
_atom_type_symbol
_atom_type_description
_atom_type_scat_dispersion_real
_atom_type_scat_dispersion_imag
_atom_type_scat_source
C C 0.0033 0.0016 'International Tables Vol C Tables 4.2.6.8 and 6.1.1.4'
H H 0.0000 0.0000 'International Tables Vol C Tables 4.2.6.8 and 6.1.1.4'
N N 0.0061 0.0033 'International Tables Vol C Tables 4.2.6.8 and 6.1.1.4'
Ru Ru -1.2594 0.8363 'International Tables Vol C Tables 4.2.6.8 and 6.1.1.4'

loop_
_geom_angle_atom_site_label_1
_geom_angle_atom_site_label_2
_geom_angle_atom_site_label_3
_geom_angle
_geom_angle_site_symmetry_1
_geom_angle_site_symmetry_3
_geom_angle_publ_flag
N1 Ru1 N2 73.96(12) . . ?
N1 Ru1 C12 153.40(13) . . ?
N2 Ru1 C12 106.35(13) . . ?
N1 Ru1 C13 119.49(13) . . ?
N2 Ru1 C13 129.04(13) . . ?
C12 Ru1 C13 39.45(12) . . ?
N1 Ru1 C15 130.09(12) . . ?
N2 Ru1 C15 146.53(13) . . ?
C12 Ru1 C15 63.50(13) . . ?
C13 Ru1 C15 64.82(13) . . ?
N1 Ru1 C14 110.00(12) . . ?
N2 Ru1 C14 168.45(13) . . ?
C12 Ru1 C14 65.06(13) . . ?
C13 Ru1 C14 39.44(12) . . ?
C15 Ru1 C14 38.28(13) . . ?
N1 Ru1 C11 166.32(13) . . ?
N2 Ru1 C11 113.48(13) . . ?
C12 Ru1 C11 38.09(13) . . ?
C13 Ru1 C11 65.70(13) . . ?
C15 Ru1 C11 38.28(12) . . ?
C14 Ru1 C11 65.11(13) . . ?
N1 Ru1 Ru2 49.63(9) . . ?
N2 Ru1 Ru2 48.98(9) . . ?
C12 Ru1 Ru2 148.73(9) . . ?
C13 Ru1 Ru2 168.52(9) . . ?
C15 Ru1 Ru2 123.84(9) . . ?
C14 Ru1 Ru2 141.85(9) . . ?
C11 Ru1 Ru2 125.76(9) . . ?
C29 Ru2 C1 115.73(14) . . ?
C29 Ru2 C32 62.49(14) . . ?
C1 Ru2 C32 176.91(14) . . ?
C29 Ru2 C5 140.57(15) . . ?
C1 Ru2 C5 37.52(14) . . ?
C32 Ru2 C5 145.44(14) . . ?
C29 Ru2 C30 38.35(13) . . ?
C1 Ru2 C30 116.53(14) . . ?
C32 Ru2 C30 63.89(14) . . ?
C5 Ru2 C30 115.70(14) . . ?
C29 Ru2 C31 63.92(14) . . ?
C1 Ru2 C31 143.74(14) . . ?
C32 Ru2 C31 38.48(14) . . ?
C5 Ru2 C31 117.69(14) . . ?
C30 Ru2 C31 38.70(14) . . ?
C29 Ru2 N2 176.28(13) . . ?
C1 Ru2 N2 62.99(13) . . ?
C32 Ru2 N2 118.95(13) . . ?
C5 Ru2 N2 36.32(13) . . ?
C30 Ru2 N2 138.45(13) . . ?
C31 Ru2 N2 114.78(13) . . ?
C29 Ru2 N1 114.18(13) . . ?
C1 Ru2 N1 36.46(12) . . ?
C32 Ru2 N1 141.22(12) . . ?
C5 Ru2 N1 63.58(13) . . ?
C30 Ru2 N1 139.71(13) . . ?
C31 Ru2 N1 178.09(13) . . ?
N2 Ru2 N1 67.11(11) . . ?
C29 Ru2 C28 37.69(13) . . ?
C1 Ru2 C28 140.09(14) . . ?
C32 Ru2 C28 36.96(13) . . ?
C5 Ru2 C28 177.51(14) . . ?
C30 Ru2 C28 64.03(13) . . ?
C31 Ru2 C28 63.82(14) . . ?
N2 Ru2 C28 145.51(12) . . ?
N1 Ru2 C28 114.86(12) . . ?
C29 Ru2 Ru1 138.96(9) . . ?
C1 Ru2 Ru1 68.91(10) . . ?
C32 Ru2 Ru1 110.59(9) . . ?
C5 Ru2 Ru1 69.44(10) . . ?
C30 Ru2 Ru1 174.34(10) . . ?
C31 Ru2 Ru1 137.60(10) . . ?
N2 Ru2 Ru1 44.46(8) . . ?
N1 Ru2 Ru1 43.86(8) . . ?
C28 Ru2 Ru1 110.95(9) . . ?
C1 N1 C4 106.4(3) . . ?
C1 N1 Ru1 118.6(2) . . ?
C4 N1 Ru1 132.3(2) . . ?
C1 N1 Ru2 69.7(2) . . ?
C4 N1 Ru2 125.5(2) . . ?
Ru1 N1 Ru2 86.51(11) . . ?
C5 N2 C10 115.7(3) . . ?
C5 N2 Ru1 119.3(2) . . ?
C10 N2 Ru1 123.1(3) . . ?
C5 N2 Ru2 70.9(2) . . ?
C10 N2 Ru2 125.2(3) . . ?
Ru1 N2 Ru2 86.56(11) . . ?
N1 C1 C5 113.4(3) . . ?
N1 C1 C2 112.7(3) . . ?
C5 C1 C2 133.7(4) . . ?
N1 C1 Ru2 73.8(2) . . ?
C5 C1 Ru2 71.5(2) . . ?
C2 C1 Ru2 126.8(3) . . ?
C1 C2 C3 101.5(3) . . ?
C1 C2 H2A 111.5 . . ?
C3 C2 H2A 111.5 . . ?
C1 C2 H2B 111.5 . . ?
C3 C2 H2B 111.5 . . ?
H2A C2 H2B 109.3 . . ?
C4 C3 C2 102.1(3) . . ?
C4 C3 H3A 111.4 . . ?
C2 C3 H3A 111.4 . . ?
C4 C3 H3B 111.4 . . ?
C2 C3 H3B 111.4 . . ?
H3A C3 H3B 109.2 . . ?
N1 C4 C3 106.4(3) . . ?
N1 C4 H4A 110.4 . . ?
C3 C4 H4A 110.4 . . ?
N1 C4 H4B 110.4 . . ?
C3 C4 H4B 110.4 . . ?
H4A C4 H4B 108.6 . . ?
N2 C5 C1 111.5(3) . . ?
N2 C5 C6 122.4(3) . . ?
C1 C5 C6 125.0(4) . . ?
N2 C5 Ru2 72.8(2) . . ?
C1 C5 Ru2 71.0(2) . . ?
C6 C5 Ru2 133.3(3) . . ?
C7 C6 C5 113.8(4) . . ?
C7 C6 H6A 108.8 . . ?
C5 C6 H6A 108.8 . . ?
C7 C6 H6B 108.8 . . ?
C5 C6 H6B 108.8 . . ?
H6A C6 H6B 107.7 . . ?
C6 C7 C8 112.7(4) . . ?
C6 C7 H7A 109.1 . . ?
C8 C7 H7A 109.1 . . ?
C6 C7 H7B 109.1 . . ?
C8 C7 H7B 109.1 . . ?
H7A C7 H7B 107.8 . . ?
C9 C8 C7 112.6(4) . . ?
C9 C8 H8A 109.1 . . ?
C7 C8 H8A 109.1 . . ?
C9 C8 H8B 109.1 . . ?
C7 C8 H8B 109.1 . . ?
H8A C8 H8B 107.8 . . ?
C10 C9 C8 113.1(5) . . ?
C10 C9 H9A 109.0 . . ?
C8 C9 H9A 109.0 . . ?
C10 C9 H9B 109.0 . . ?
C8 C9 H9B 109.0 . . ?
H9A C9 H9B 107.8 . . ?
N2 C10 C9 112.7(4) . . ?
N2 C10 H10A 109.0 . . ?
C9 C10 H10A 109.0 . . ?
N2 C10 H10B 109.0 . . ?
C9 C10 H10B 109.0 . . ?
H10A C10 H10B 107.8 . . ?
C12 C11 C15 105.3(3) . . ?
C12 C11 C16 127.5(3) . . ?
C15 C11 C16 125.9(3) . . ?
C12 C11 Ru1 68.64(19) . . ?
C15 C11 Ru1 69.43(19) . . ?
C16 C11 Ru1 136.0(3) . . ?
C11 C12 C13 110.8(3) . . ?
C11 C12 Ru1 73.27(19) . . ?
C13 C12 Ru1 70.38(18) . . ?
C11 C12 H12 124.6 . . ?
C13 C12 H12 124.6 . . ?
Ru1 C12 H12 123.3 . . ?
C12 C13 C14 106.3(3) . . ?
C12 C13 C20 120.5(3) . . ?
C14 C13 C20 132.7(3) . . ?
C12 C13 Ru1 70.17(18) . . ?
C14 C13 Ru1 71.89(18) . . ?
C20 C13 Ru1 128.4(2) . . ?
C15 C14 C13 106.1(3) . . ?
C15 C14 C24 118.3(3) . . ?
C13 C14 C24 134.0(3) . . ?
C15 C14 Ru1 69.95(19) . . ?
C13 C14 Ru1 68.67(18) . . ?
C24 C14 Ru1 136.7(2) . . ?
C14 C15 C11 111.4(3) . . ?
C14 C15 Ru1 71.77(19) . . ?
C11 C15 Ru1 72.3(2) . . ?
C14 C15 H15 124.3 . . ?
C11 C15 H15 124.3 . . ?
Ru1 C15 H15 123.2 . . ?
C11 C16 C19 111.3(3) . . ?
C11 C16 C17 111.2(3) . . ?
C19 C16 C17 110.8(3) . . ?
C11 C16 C18 107.4(3) . . ?
C19 C16 C18 108.7(4) . . ?
C17 C16 C18 107.3(3) . . ?
C16 C17 H17A 109.5 . . ?
C16 C17 H17B 109.5 . . ?
H17A C17 H17B 109.5 . . ?
C16 C17 H17C 109.5 . . ?
H17A C17 H17C 109.5 . . ?
H17B C17 H17C 109.5 . . ?
C16 C18 H18A 109.5 . . ?
C16 C18 H18B 109.5 . . ?
H18A C18 H18B 109.5 . . ?
C16 C18 H18C 109.5 . . ?
H18A C18 H18C 109.5 . . ?
H18B C18 H18C 109.5 . . ?
C16 C19 H19A 109.5 . . ?
C16 C19 H19B 109.5 . . ?
H19A C19 H19B 109.5 . . ?
C16 C19 H19C 109.5 . . ?
H19A C19 H19C 109.5 . . ?
H19B C19 H19C 109.5 . . ?
C23 C20 C21 111.6(3) . . ?
C23 C20 C22 106.2(3) . . ?
C21 C20 C22 107.0(3) . . ?
C23 C20 C13 112.7(3) . . ?
C21 C20 C13 109.1(3) . . ?
C22 C20 C13 110.1(3) . . ?
C20 C21 H21A 109.5 . . ?
C20 C21 H21B 109.5 . . ?
H21A C21 H21B 109.5 . . ?
C20 C21 H21C 109.5 . . ?
H21A C21 H21C 109.5 . . ?
H21B C21 H21C 109.5 . . ?
C20 C22 H22A 109.5 . . ?
C20 C22 H22B 109.5 . . ?
H22A C22 H22B 109.5 . . ?
C20 C22 H22C 109.5 . . ?
H22A C22 H22C 109.5 . . ?
H22B C22 H22C 109.5 . . ?
C20 C23 H23A 109.5 . . ?
C20 C23 H23B 109.5 . . ?
H23A C23 H23B 109.5 . . ?
C20 C23 H23C 109.5 . . ?
H23A C23 H23C 109.5 . . ?
H23B C23 H23C 109.5 . . ?
C26 C24 C25 108.4(3) . . ?
C26 C24 C14 117.3(3) . . ?
C25 C24 C14 106.7(3) . . ?
C26 C24 C27 106.3(3) . . ?
C25 C24 C27 108.1(3) . . ?
C14 C24 C27 109.7(3) . . ?
C24 C25 H25A 109.5 . . ?
C24 C25 H25B 109.5 . . ?
H25A C25 H25B 109.5 . . ?
C24 C25 H25C 109.5 . . ?
H25A C25 H25C 109.5 . . ?
H25B C25 H25C 109.5 . . ?
C24 C26 H26A 109.5 . . ?
C24 C26 H26B 109.5 . . ?
H26A C26 H26B 109.5 . . ?
C24 C26 H26C 109.5 . . ?
H26A C26 H26C 109.5 . . ?
H26B C26 H26C 109.5 . . ?
C24 C27 H27A 109.5 . . ?
C24 C27 H27B 109.5 . . ?
H27A C27 H27B 109.5 . . ?
C24 C27 H27C 109.5 . . ?
H27A C27 H27C 109.5 . . ?
H27B C27 H27C 109.5 . . ?
C32 C28 C29 106.2(3) . . ?
C32 C28 C33 126.7(3) . . ?
C29 C28 C33 125.9(3) . . ?
C32 C28 Ru2 69.5(2) . . ?
C29 C28 Ru2 68.9(2) . . ?
C33 C28 Ru2 135.6(3) . . ?
C28 C29 C30 110.4(3) . . ?
C28 C29 Ru2 73.4(2) . . ?
C30 C29 Ru2 71.6(2) . . ?
C28 C29 H29 124.8 . . ?
C30 C29 H29 124.8 . . ?
Ru2 C29 H29 121.7 . . ?
C29 C30 C31 106.4(3) . . ?
C29 C30 C37 119.8(3) . . ?
C31 C30 C37 133.3(3) . . ?
C29 C30 Ru2 70.03(19) . . ?
C31 C30 Ru2 70.69(19) . . ?
C37 C30 Ru2 130.1(3) . . ?
C32 C31 C30 106.1(3) . . ?
C32 C31 C41 117.9(3) . . ?
C30 C31 C41 133.7(3) . . ?
C32 C31 Ru2 70.2(2) . . ?
C30 C31 Ru2 70.6(2) . . ?
C41 C31 Ru2 136.4(3) . . ?
C28 C32 C31 110.9(3) . . ?
C28 C32 Ru2 73.5(2) . . ?
C31 C32 Ru2 71.3(2) . . ?
C28 C32 H32 124.5 . . ?
C31 C32 H32 124.5 . . ?
Ru2 C32 H32 122.2 . . ?
C28 C33 C35 107.0(3) . . ?
C28 C33 C34 111.3(3) . . ?
C35 C33 C34 109.7(3) . . ?
C28 C33 C36 110.5(3) . . ?
C35 C33 C36 108.9(3) . . ?
C34 C33 C36 109.4(3) . . ?
C33 C34 H34A 109.5 . . ?
C33 C34 H34B 109.5 . . ?
H34A C34 H34B 109.5 . . ?
C33 C34 H34C 109.5 . . ?
H34A C34 H34C 109.5 . . ?
H34B C34 H34C 109.5 . . ?
C33 C35 H35A 109.5 . . ?
C33 C35 H35B 109.5 . . ?
H35A C35 H35B 109.5 . . ?
C33 C35 H35C 109.5 . . ?
H35A C35 H35C 109.5 . . ?
H35B C35 H35C 109.5 . . ?
C33 C36 H36A 109.5 . . ?
C33 C36 H36B 109.5 . . ?
H36A C36 H36B 109.5 . . ?
C33 C36 H36C 109.5 . . ?
H36A C36 H36C 109.5 . . ?
H36B C36 H36C 109.5 . . ?
C39 C37 C38 106.6(3) . . ?
C39 C37 C40 110.3(3) . . ?
C38 C37 C40 106.8(3) . . ?
C39 C37 C30 114.1(3) . . ?
C38 C37 C30 110.1(3) . . ?
C40 C37 C30 108.6(3) . . ?
C37 C38 H38A 109.5 . . ?
C37 C38 H38B 109.5 . . ?
H38A C38 H38B 109.5 . . ?
C37 C38 H38C 109.5 . . ?
H38A C38 H38C 109.5 . . ?
H38B C38 H38C 109.5 . . ?
C37 C39 H39A 109.5 . . ?
C37 C39 H39B 109.5 . . ?
H39A C39 H39B 109.5 . . ?
C37 C39 H39C 109.5 . . ?
H39A C39 H39C 109.5 . . ?
H39B C39 H39C 109.5 . . ?
C37 C40 H40A 109.5 . . ?
C37 C40 H40B 109.5 . . ?
H40A C40 H40B 109.5 . . ?
C37 C40 H40C 109.5 . . ?
H40A C40 H40C 109.5 . . ?
H40B C40 H40C 109.5 . . ?
C43 C41 C31 116.2(4) . . ?
C43 C41 C42 108.9(4) . . ?
C31 C41 C42 107.7(4) . . ?
C43 C41 C44 107.1(4) . . ?
C31 C41 C44 110.1(3) . . ?
C42 C41 C44 106.5(4) . . ?
C41 C42 H42A 109.5 . . ?
C41 C42 H42B 109.5 . . ?
H42A C42 H42B 109.5 . . ?
C41 C42 H42C 109.5 . . ?
H42A C42 H42C 109.5 . . ?
H42B C42 H42C 109.5 . . ?
C41 C43 H43A 109.5 . . ?
C41 C43 H43B 109.5 . . ?
H43A C43 H43B 109.5 . . ?
C41 C43 H43C 109.5 . . ?
H43A C43 H43C 109.5 . . ?
H43B C43 H43C 109.5 . . ?
C41 C44 H44A 109.5 . . ?
C41 C44 H44B 109.5 . . ?
H44A C44 H44B 109.5 . . ?
C41 C44 H44C 109.5 . . ?
H44A C44 H44C 109.5 . . ?
H44B C44 H44C 109.5 . . ?

loop_
_geom_bond_atom_site_label_1
_geom_bond_atom_site_label_2
_geom_bond_distance
_geom_bond_site_symmetry_2
_geom_bond_publ_flag
Ru1 N1 2.037(3) . ?
Ru1 N2 2.059(3) . ?
Ru1 C12 2.144(3) . ?
Ru1 C13 2.146(3) . ?
Ru1 C15 2.166(3) . ?
Ru1 C14 2.190(3) . ?
Ru1 C11 2.204(3) . ?
Ru1 Ru2 2.9346(4) . ?
Ru2 C29 2.182(4) . ?
Ru2 C1 2.188(4) . ?
Ru2 C32 2.190(4) . ?
Ru2 C5 2.195(4) . ?
Ru2 C30 2.204(3) . ?
Ru2 C31 2.205(4) . ?
Ru2 N2 2.218(3) . ?
Ru2 N1 2.240(3) . ?
Ru2 C28 2.242(4) . ?
N1 C1 1.386(5) . ?
N1 C4 1.483(4) . ?
N2 C5 1.376(5) . ?
N2 C10 1.467(5) . ?
C1 C5 1.409(5) . ?
C1 C2 1.503(5) . ?
C2 C3 1.541(6) . ?
C2 H2A 0.9900 . ?
C2 H2B 0.9900 . ?
C3 C4 1.525(5) . ?
C3 H3A 0.9900 . ?
C3 H3B 0.9900 . ?
C4 H4A 0.9900 . ?
C4 H4B 0.9900 . ?
C5 C6 1.505(5) . ?
C6 C7 1.498(7) . ?
C6 H6A 0.9900 . ?
C6 H6B 0.9900 . ?
C7 C8 1.526(8) . ?
C7 H7A 0.9900 . ?
C7 H7B 0.9900 . ?
C8 C9 1.519(7) . ?
C8 H8A 0.9900 . ?
C8 H8B 0.9900 . ?
C9 C10 1.483(7) . ?
C9 H9A 0.9900 . ?
C9 H9B 0.9900 . ?
C10 H10A 0.9900 . ?
C10 H10B 0.9900 . ?
C11 C12 1.420(5) . ?
C11 C15 1.433(5) . ?
C11 C16 1.519(5) . ?
C12 C13 1.448(5) . ?
C12 H12 0.9500 . ?
C13 C14 1.464(5) . ?
C13 C20 1.541(5) . ?
C14 C15 1.429(5) . ?
C14 C24 1.537(5) . ?
C15 H15 0.9500 . ?
C16 C19 1.533(6) . ?
C16 C17 1.533(5) . ?
C16 C18 1.536(6) . ?
C17 H17A 0.9800 . ?
C17 H17B 0.9800 . ?
C17 H17C 0.9800 . ?
C18 H18A 0.9800 . ?
C18 H18B 0.9800 . ?
C18 H18C 0.9800 . ?
C19 H19A 0.9800 . ?
C19 H19B 0.9800 . ?
C19 H19C 0.9800 . ?
C20 C23 1.531(6) . ?
C20 C21 1.540(5) . ?
C20 C22 1.541(5) . ?
C21 H21A 0.9800 . ?
C21 H21B 0.9800 . ?
C21 H21C 0.9800 . ?
C22 H22A 0.9800 . ?
C22 H22B 0.9800 . ?
C22 H22C 0.9800 . ?
C23 H23A 0.9800 . ?
C23 H23B 0.9800 . ?
C23 H23C 0.9800 . ?
C24 C26 1.532(5) . ?
C24 C25 1.536(5) . ?
C24 C27 1.543(5) . ?
C25 H25A 0.9800 . ?
C25 H25B 0.9800 . ?
C25 H25C 0.9800 . ?
C26 H26A 0.9800 . ?
C26 H26B 0.9800 . ?
C26 H26C 0.9800 . ?
C27 H27A 0.9800 . ?
C27 H27B 0.9800 . ?
C27 H27C 0.9800 . ?
C28 C32 1.406(5) . ?
C28 C29 1.430(5) . ?
C28 C33 1.523(5) . ?
C29 C30 1.441(5) . ?
C29 H29 0.9500 . ?
C30 C31 1.460(5) . ?
C30 C37 1.552(5) . ?
C31 C32 1.448(5) . ?
C31 C41 1.533(5) . ?
C32 H32 0.9500 . ?
C33 C35 1.530(6) . ?
C33 C34 1.532(6) . ?
C33 C36 1.532(5) . ?
C34 H34A 0.9800 . ?
C34 H34B 0.9800 . ?
C34 H34C 0.9800 . ?
C35 H35A 0.9800 . ?
C35 H35B 0.9800 . ?
C35 H35C 0.9800 . ?
C36 H36A 0.9800 . ?
C36 H36B 0.9800 . ?
C36 H36C 0.9800 . ?
C37 C39 1.522(6) . ?
C37 C38 1.538(6) . ?
C37 C40 1.540(6) . ?
C38 H38A 0.9800 . ?
C38 H38B 0.9800 . ?
C38 H38C 0.9800 . ?
C39 H39A 0.9800 . ?
C39 H39B 0.9800 . ?
C39 H39C 0.9800 . ?
C40 H40A 0.9800 . ?
C40 H40B 0.9800 . ?
C40 H40C 0.9800 . ?
C41 C43 1.532(6) . ?
C41 C42 1.537(6) . ?
C41 C44 1.545(6) . ?
C42 H42A 0.9800 . ?
C42 H42B 0.9800 . ?
C42 H42C 0.9800 . ?
C43 H43A 0.9800 . ?
C43 H43B 0.9800 . ?
C43 H43C 0.9800 . ?
C44 H44A 0.9800 . ?
C44 H44B 0.9800 . ?
C44 H44C 0.9800 . ?

loop_
_geom_torsion_atom_site_label_1
_geom_torsion_atom_site_label_2
_geom_torsion_atom_site_label_3
_geom_torsion_atom_site_label_4
_geom_torsion
_geom_torsion_site_symmetry_1
_geom_torsion_site_symmetry_2
_geom_torsion_site_symmetry_3
_geom_torsion_site_symmetry_4
_geom_torsion_publ_flag
C4 N1 C1 C5 -176.6(3) . . . . ?
Ru1 N1 C1 C5 -13.0(4) . . . . ?
Ru2 N1 C1 C5 61.0(3) . . . . ?
C4 N1 C1 C2 -1.2(4) . . . . ?
Ru1 N1 C1 C2 162.3(3) . . . . ?
Ru2 N1 C1 C2 -123.7(3) . . . . ?
C4 N1 C1 Ru2 122.5(3) . . . . ?
Ru1 N1 C1 Ru2 -74.0(2) . . . . ?
N1 C1 C2 C3 20.9(4) . . . . ?
C5 C1 C2 C3 -165.0(4) . . . . ?
Ru2 C1 C2 C3 -65.4(4) . . . . ?
C1 C2 C3 C4 -30.7(4) . . . . ?
C1 N1 C4 C3 -19.6(4) . . . . ?
Ru1 N1 C4 C3 180.0(3) . . . . ?
Ru2 N1 C4 C3 56.8(4) . . . . ?
C2 C3 C4 N1 31.8(4) . . . . ?
C10 N2 C5 C1 178.5(4) . . . . ?
Ru1 N2 C5 C1 13.8(4) . . . . ?
Ru2 N2 C5 C1 -60.7(3) . . . . ?
C10 N2 C5 C6 10.1(6) . . . . ?
Ru1 N2 C5 C6 -154.6(3) . . . . ?
Ru2 N2 C5 C6 130.9(4) . . . . ?
C10 N2 C5 Ru2 -120.7(3) . . . . ?
Ru1 N2 C5 Ru2 74.5(2) . . . . ?
N1 C1 C5 N2 -0.5(5) . . . . ?
C2 C1 C5 N2 -174.5(4) . . . . ?
Ru2 C1 C5 N2 61.8(3) . . . . ?
N1 C1 C5 C6 167.5(4) . . . . ?
C2 C1 C5 C6 -6.5(7) . . . . ?
Ru2 C1 C5 C6 -130.2(4) . . . . ?
N1 C1 C5 Ru2 -62.3(3) . . . . ?
C2 C1 C5 Ru2 123.6(5) . . . . ?
N2 C5 C6 C7 60.4(6) . . . . ?
C1 C5 C6 C7 -106.4(5) . . . . ?
Ru2 C5 C6 C7 157.1(4) . . . . ?
C5 C6 C7 C8 -82.1(5) . . . . ?
C6 C7 C8 C9 64.4(6) . . . . ?
C7 C8 C9 C10 -63.3(6) . . . . ?
C5 N2 C10 C9 -76.1(5) . . . . ?
Ru1 N2 C10 C9 88.0(4) . . . . ?
Ru2 N2 C10 C9 -160.1(3) . . . . ?
C8 C9 C10 N2 87.1(5) . . . . ?
C15 C11 C12 C13 -0.6(4) . . . . ?
C16 C11 C12 C13 167.0(3) . . . . ?
Ru1 C11 C12 C13 -60.7(2) . . . . ?
C15 C11 C12 Ru1 60.1(2) . . . . ?
C16 C11 C12 Ru1 -132.3(4) . . . . ?
C11 C12 C13 C14 -0.8(4) . . . . ?
Ru1 C12 C13 C14 -63.3(2) . . . . ?
C11 C12 C13 C20 -173.9(3) . . . . ?
Ru1 C12 C13 C20 123.6(3) . . . . ?
C11 C12 C13 Ru1 62.5(2) . . . . ?
C12 C13 C14 C15 1.8(4) . . . . ?
C20 C13 C14 C15 173.8(4) . . . . ?
Ru1 C13 C14 C15 -60.3(2) . . . . ?
C12 C13 C14 C24 -162.8(4) . . . . ?
C20 C13 C14 C24 9.2(7) . . . . ?
Ru1 C13 C14 C24 135.1(4) . . . . ?
C12 C13 C14 Ru1 62.1(2) . . . . ?
C20 C13 C14 Ru1 -125.9(4) . . . . ?
C13 C14 C15 C11 -2.3(4) . . . . ?
C24 C14 C15 C11 165.2(3) . . . . ?
Ru1 C14 C15 C11 -61.7(2) . . . . ?
C13 C14 C15 Ru1 59.4(2) . . . . ?
C24 C14 C15 Ru1 -133.1(3) . . . . ?
C12 C11 C15 C14 1.8(4) . . . . ?
C16 C11 C15 C14 -166.0(3) . . . . ?
Ru1 C11 C15 C14 61.4(2) . . . . ?
C12 C11 C15 Ru1 -59.6(2) . . . . ?
C16 C11 C15 Ru1 132.5(4) . . . . ?
C12 C11 C16 C19 135.8(4) . . . . ?
C15 C11 C16 C19 -59.0(5) . . . . ?
Ru1 C11 C16 C19 38.1(5) . . . . ?
C12 C11 C16 C17 11.8(5) . . . . ?
C15 C11 C16 C17 177.0(4) . . . . ?
Ru1 C11 C16 C17 -85.9(4) . . . . ?
C12 C11 C16 C18 -105.3(4) . . . . ?
C15 C11 C16 C18 59.9(5) . . . . ?
Ru1 C11 C16 C18 157.0(3) . . . . ?
C12 C13 C20 C23 -125.7(4) . . . . ?
C14 C13 C20 C23 63.2(5) . . . . ?
Ru1 C13 C20 C23 -37.8(4) . . . . ?
C12 C13 C20 C21 109.8(4) . . . . ?
C14 C13 C20 C21 -61.3(5) . . . . ?
Ru1 C13 C20 C21 -162.3(3) . . . . ?
C12 C13 C20 C22 -7.3(5) . . . . ?
C14 C13 C20 C22 -178.4(4) . . . . ?
Ru1 C13 C20 C22 80.6(4) . . . . ?
C15 C14 C24 C26 159.8(3) . . . . ?
C13 C14 C24 C26 -37.0(5) . . . . ?
Ru1 C14 C24 C26 69.7(4) . . . . ?
C15 C14 C24 C25 -78.5(4) . . . . ?
C13 C14 C24 C25 84.7(5) . . . . ?
Ru1 C14 C24 C25 -168.6(3) . . . . ?
C15 C14 C24 C27 38.5(4) . . . . ?
C13 C14 C24 C27 -158.3(4) . . . . ?
Ru1 C14 C24 C27 -51.7(5) . . . . ?
C32 C28 C29 C30 -2.7(4) . . . . ?
C33 C28 C29 C30 165.7(3) . . . . ?
Ru2 C28 C29 C30 -62.5(3) . . . . ?
C32 C28 C29 Ru2 59.8(2) . . . . ?
C33 C28 C29 Ru2 -131.8(4) . . . . ?
C28 C29 C30 C31 1.9(4) . . . . ?
Ru2 C29 C30 C31 -61.8(2) . . . . ?
C28 C29 C30 C37 -170.8(3) . . . . ?
Ru2 C29 C30 C37 125.5(3) . . . . ?
C28 C29 C30 Ru2 63.6(3) . . . . ?
C29 C30 C31 C32 -0.3(4) . . . . ?
C37 C30 C31 C32 171.0(4) . . . . ?
Ru2 C30 C31 C32 -61.6(2) . . . . ?
C29 C30 C31 C41 -162.1(4) . . . . ?
C37 C30 C31 C41 9.1(7) . . . . ?
Ru2 C30 C31 C41 136.5(5) . . . . ?
C29 C30 C31 Ru2 61.3(2) . . . . ?
C37 C30 C31 Ru2 -127.4(4) . . . . ?
C29 C28 C32 C31 2.5(4) . . . . ?
C33 C28 C32 C31 -165.8(3) . . . . ?
Ru2 C28 C32 C31 61.9(3) . . . . ?
C29 C28 C32 Ru2 -59.4(2) . . . . ?
C33 C28 C32 Ru2 132.3(4) . . . . ?
C30 C31 C32 C28 -1.4(4) . . . . ?
C41 C31 C32 C28 163.8(3) . . . . ?
Ru2 C31 C32 C28 -63.3(3) . . . . ?
C30 C31 C32 Ru2 61.9(2) . . . . ?
C41 C31 C32 Ru2 -132.9(3) . . . . ?
C32 C28 C33 C35 80.3(4) . . . . ?
C29 C28 C33 C35 -85.8(4) . . . . ?
Ru2 C28 C33 C35 178.3(3) . . . . ?
C32 C28 C33 C34 -159.8(4) . . . . ?
C29 C28 C33 C34 34.1(5) . . . . ?
Ru2 C28 C33 C34 -61.9(5) . . . . ?
C32 C28 C33 C36 -38.1(5) . . . . ?
C29 C28 C33 C36 155.8(4) . . . . ?
Ru2 C28 C33 C36 59.8(5) . . . . ?
C29 C30 C37 C39 -127.7(4) . . . . ?
C31 C30 C37 C39 62.0(6) . . . . ?
Ru2 C30 C37 C39 -39.6(5) . . . . ?
C29 C30 C37 C38 -7.9(5) . . . . ?
C31 C30 C37 C38 -178.2(4) . . . . ?
Ru2 C30 C37 C38 80.2(4) . . . . ?
C29 C30 C37 C40 108.8(4) . . . . ?
C31 C30 C37 C40 -61.6(6) . . . . ?
Ru2 C30 C37 C40 -163.1(3) . . . . ?
C32 C31 C41 C43 157.9(4) . . . . ?
C30 C31 C41 C43 -42.0(6) . . . . ?
Ru2 C31 C41 C43 67.8(5) . . . . ?
C32 C31 C41 C42 -79.8(4) . . . . ?
C30 C31 C41 C42 80.4(6) . . . . ?
Ru2 C31 C41 C42 -169.8(3) . . . . ?
C32 C31 C41 C44 35.9(5) . . . . ?
C30 C31 C41 C44 -163.9(4) . . . . ?
Ru2 C31 C41 C44 -54.1(5) . . . . ?
